data_7029669
loop_
_publ_author_name
'Karmakar, Anirban'
'Guedes da Silva, M F\'atima C'
'Pombeiro, Armando J. L.'

_publ_section_title
;
 Zinc metal-organic frameworks: efficient catalysts for the
 diastereoselective Henry reaction and transesterification.
;
_journal_issue 21
_journal_name_full 'Dalton transactions (Cambridge, England : 2003)'
_journal_page_first 7795
_journal_page_last 7810
_journal_paper_doi 10.1039/c4dt00219a
_journal_volume 43
_journal_year 2014
_chemical_formula_moiety 'C39 H47 N5 O21 Zn4, 9(C4 H8 O2)'
_chemical_formula_sum 'C75 H119 N5 O39 Zn4'
_chemical_formula_weight 1976.22
_chemical_name_systematic
;
 ?
;
_space_group_crystal_system monoclinic
_space_group_IT_number 14
_space_group_name_Hall '-P 2ybc'
_space_group_name_H-M_alt 'P 1 21/c 1'
_symmetry_space_group_name_Hall '-P 2ybc'
_symmetry_space_group_name_H-M 'P 1 21/c 1'
_atom_sites_solution_hydrogens mixed
_audit_creation_method SHELXL-2013
_cell_angle_alpha 90
_cell_angle_beta 103.171(3)
_cell_angle_gamma 90
_cell_formula_units_Z 2
_cell_length_a 15.4488(6)
_cell_length_b 18.1141(7)
_cell_length_c 17.5541(7)
_cell_measurement_reflns_used 4883
_cell_measurement_temperature 150(2)
_cell_measurement_theta_max 24.80
_cell_measurement_theta_min 2.55
_cell_volume 4783.1(3)
_computing_cell_refinement 'Bruker SAINT'
_computing_data_collection 'Bruker APEX2'
_computing_data_reduction 'Bruker SAINT'
_computing_molecular_graphics 'Ortep-3 for Windows (Farrugia, 1997)'
_computing_publication_material 'WinGX publication routines (Farrugia, 1999)'
_computing_structure_refinement 'SHELXL-2013 (Sheldrick, 2013)'
_computing_structure_solution 'SIR97 (Giacovazzo et al, 1997)'
_diffrn_ambient_temperature 150(2)
_diffrn_measured_fraction_theta_full 0.999
_diffrn_measured_fraction_theta_max 0.996
_diffrn_measurement_device_type 'Bruker APEX-II CCD'
_diffrn_measurement_method '\f and \w scans'
_diffrn_radiation_type MoK\a
_diffrn_radiation_wavelength 0.71073
_diffrn_reflns_av_R_equivalents 0.0595
_diffrn_reflns_av_unetI/netI 0.0917
_diffrn_reflns_Laue_measured_fraction_full 0.999
_diffrn_reflns_Laue_measured_fraction_max 0.996
_diffrn_reflns_limit_h_max 18
_diffrn_reflns_limit_h_min -19
_diffrn_reflns_limit_k_max 21
_diffrn_reflns_limit_k_min -23
_diffrn_reflns_limit_l_max 22
_diffrn_reflns_limit_l_min -21
_diffrn_reflns_number 33504
_diffrn_reflns_point_group_measured_fraction_full 0.999
_diffrn_reflns_point_group_measured_fraction_max 0.996
_diffrn_reflns_theta_full 25.242
_diffrn_reflns_theta_max 27.147
_diffrn_reflns_theta_min 2.292
_exptl_absorpt_coefficient_mu 1.076
_exptl_absorpt_correction_T_max 0.8059
_exptl_absorpt_correction_T_min 0.7262
_exptl_absorpt_correction_type multi-scan
_exptl_absorpt_process_details SADABS
_exptl_crystal_colour colourless
_exptl_crystal_density_diffrn 1.372
_exptl_crystal_description prism
_exptl_crystal_F_000 2072
_exptl_crystal_size_max 0.320
_exptl_crystal_size_mid 0.270
_exptl_crystal_size_min 0.210
_platon_squeeze_details
;
 It was found that the disordered solvent is dioxane, with four independent
 molecules in general positions and one at a crystallographic inversion centre, 
 all of them disordered, so that the oxygen positions cannot be  ascertained.
 The asymmetric unit contains 4.5 molecules, hence there are 9  molecules per
 formula unit, and 18 per unit cell. This gives 884 electrons in
 all, not too far away from 772 electrons estimated by PLATON SQUEEZE. The
 refinement with (and without) various disorder models gives R1 between 8 and 9%. 
 Thus, the solvent-masking gives better results both considering R and the refinement
 of the host molecule. 
 The dioxane molecules were explicitly included into the CIF.
;
_refine_diff_density_max 0.966
_refine_diff_density_min -0.628
_refine_diff_density_rms 0.097
_refine_ls_extinction_method none
_refine_ls_goodness_of_fit_ref 0.885
_refine_ls_hydrogen_treatment mixed
_refine_ls_matrix_type full
_refine_ls_number_parameters 358
_refine_ls_number_reflns 10561
_refine_ls_number_restraints 85
_refine_ls_restrained_S_all 0.898
_refine_ls_R_factor_all 0.0996
_refine_ls_R_factor_gt 0.0579
_refine_ls_shift/su_max 0.002
_refine_ls_shift/su_mean 0.000
_refine_ls_structure_factor_coef Fsqd
_refine_ls_weighting_details 'w=1/[\s^2^(Fo^2^)+(0.1005P)^2^] where P=(Fo^2^+2Fc^2^)/3'
_refine_ls_weighting_scheme calc
_refine_ls_wR_factor_gt 0.1559
_refine_ls_wR_factor_ref 0.1708
_reflns_Friedel_coverage 0.000
_reflns_number_gt 5565
_reflns_number_total 10561
_reflns_threshold_expression 'I > 2\s(I)'
_cod_data_source_file c4dt00219a2.cif
_cod_data_source_block Compound2
_cod_depositor_comments
;
The following automatic conversions were performed:

'_exptl_absorpt_correction_type' value 'MULTI-SCAN' changed to
'multi-scan' according to
/usr/data/users/saulius/crontab/automatic-downloads/rss-feeds/RSC/lib/dictionaries/cif_core.dic
dictionary named 'cif_core.dic' version 2.4.2 from 2011-04-26.

Automatic conversion script
Id: cif_fix_values 2281 2013-09-26 08:29:07Z andrius 

 Adding full bibliography for 7029668--7029670.cif.
;
_cod_database_code 7029669
_shelx_space_group_comment
;
The symmetry employed for this shelxl refinement is uniquely defined
by the following loop, which should always be used as a source of
symmetry information in preference to the above space-group names.
They are only intended as comments.
;
_shelx_estimated_absorpt_t_min 0.733
_shelx_estimated_absorpt_t_max 0.812
_shelxl_version_number 2013-4

loop_
_space_group_symop_operation_xyz
'x, y, z'
'-x, y+1/2, -z+1/2'
'-x, -y, -z'
'x, -y-1/2, z-1/2'

loop_
_atom_site_label
_atom_site_type_symbol
_atom_site_fract_x
_atom_site_fract_y
_atom_site_fract_z
_atom_site_U_iso_or_equiv
_atom_site_adp_type
_atom_site_occupancy
_atom_site_site_symmetry_order
_atom_site_calc_flag
_atom_site_refinement_flags_posn
_atom_site_refinement_flags_adp
_atom_site_refinement_flags_occupancy
_atom_site_disorder_assembly
_atom_site_disorder_group
C1 C 0.9618(2) 0.9346(2) 0.6686(2) 0.0341(9) Uani 1 1 d . . . . .
C2 C 0.9729(2) 0.8626(2) 0.7120(2) 0.0388(10) Uani 1 1 d . . . . .
C3 C 1.0606(3) 0.8388(3) 0.7412(3) 0.0467(11) Uani 1 1 d . . . . .
H3 H 1.1086 0.8677 0.7324 0.056 Uiso 1 1 calc R U . . .
C4 C 1.0774(3) 0.7740(2) 0.7825(3) 0.0494(12) Uani 1 1 d . . . . .
H4 H 1.1370 0.7583 0.8021 0.059 Uiso 1 1 calc R U . . .
C5 C 1.0081(3) 0.7316(2) 0.7956(3) 0.0407(10) Uani 1 1 d . . . . .
C6 C 0.9200(3) 0.7538(2) 0.7649(3) 0.0457(11) Uani 1 1 d . . . . .
H6 H 0.8726 0.7233 0.7723 0.055 Uiso 1 1 calc R U . . .
C7 C 0.9014(3) 0.8187(2) 0.7245(3) 0.0430(11) Uani 1 1 d . . . . .
C8 C 0.7340(4) 0.8079(4) 0.6962(5) 0.106(3) Uani 1 1 d . . . . .
C9 C 0.6528(3) 0.8490(4) 0.6610(4) 0.103(2) Uani 1 1 d . U . . .
H9A H 0.6567 0.8652 0.6080 0.123 Uiso 1 1 calc R U . . .
H9B H 0.6507 0.8940 0.6926 0.123 Uiso 1 1 calc R U . . .
C10 C 0.5667(5) 0.8071(5) 0.6544(6) 0.163(4) Uani 1 1 d . U . . .
H10A H 0.5171 0.8369 0.6255 0.245 Uiso 1 1 calc R U . . .
H10B H 0.5579 0.7966 0.7068 0.245 Uiso 1 1 calc R U . . .
H10C H 0.5695 0.7606 0.6265 0.245 Uiso 1 1 calc R U . . .
C11 C 1.0240(3) 0.6602(2) 0.8406(2) 0.0379(10) Uani 1 1 d . . . . .
C20 C 0.6913(2) 0.9960(2) 0.5236(3) 0.0401(10) Uani 1 1 d . . . . .
C21 C 0.5924(12) 0.9956(9) 0.5192(9) 0.024(3) Uani 0.5 1 d G U P A -1
C22 C 0.5487(13) 1.0567(9) 0.5404(9) 0.031(3) Uani 0.5 1 d G U P A -1
C23 C 0.4568(13) 1.0558(9) 0.5301(9) 0.036(3) Uani 0.5 1 d G U P A -1
H23 H 0.4270 1.0976 0.5446 0.044 Uiso 0.5 1 calc R U P A -1
C24 C 0.4086(12) 0.9938(9) 0.4988(9) 0.028(3) Uani 0.5 1 d G U P A -1
C25 C 0.4522(12) 0.9327(9) 0.4776(9) 0.034(3) Uani 0.5 1 d G U P A -1
H25 H 0.4193 0.8903 0.4562 0.041 Uiso 0.5 1 calc R U P A -1
C26 C 0.5441(12) 0.9336(9) 0.4879(9) 0.031(3) Uani 0.5 1 d G U P A -1
H26 H 0.5740 0.8918 0.4735 0.037 Uiso 0.5 1 calc R U P A -1
C27 C 0.5676(7) 1.1957(7) 0.5945(7) 0.077(4) Uani 0.5 1 d . . P A -1
C28 C 0.6455(6) 1.2475(5) 0.6254(7) 0.072(3) Uani 0.5 1 d . . P A -1
H28A H 0.6943 1.2200 0.6602 0.086 Uiso 0.5 1 calc R U P A -1
H28B H 0.6681 1.2676 0.5812 0.086 Uiso 0.5 1 calc R U P A -1
C29 C 0.6169(13) 1.3066(10) 0.6677(11) 0.162(7) Uani 0.5 1 d . U P A -1
H29A H 0.6665 1.3407 0.6861 0.242 Uiso 0.5 1 calc R U P A -1
H29B H 0.5969 1.2866 0.7127 0.242 Uiso 0.5 1 calc R U P A -1
H29C H 0.5678 1.3330 0.6333 0.242 Uiso 0.5 1 calc R U P A -1
C41 C 1.2432(4) 1.0676(4) 0.6650(4) 0.0841(19) Uani 1 1 d . . . . .
H41 H 1.2251 1.1179 0.6601 0.101 Uiso 1 1 calc R U . . .
C42 C 1.3631(5) 0.9803(5) 0.7057(5) 0.133(3) Uani 1 1 d . . . . .
H42A H 1.4257 0.9800 0.7336 0.200 Uiso 1 1 calc R U . . .
H42B H 1.3577 0.9607 0.6527 0.200 Uiso 1 1 calc R U . . .
H42C H 1.3285 0.9494 0.7338 0.200 Uiso 1 1 calc R U . . .
C43 C 1.3891(5) 1.1115(5) 0.7317(6) 0.147(4) Uani 1 1 d . . . . .
H43A H 1.4469 1.0906 0.7576 0.221 Uiso 1 1 calc R U . . .
H43B H 1.3650 1.1399 0.7697 0.221 Uiso 1 1 calc R U . . .
H43C H 1.3966 1.1441 0.6891 0.221 Uiso 1 1 calc R U . . .
N1 N 0.8110(3) 0.8400(3) 0.6930(3) 0.0773(15) Uani 1 1 d . . . . .
H1 H 0.8051 0.8818 0.6669 0.093 Uiso 1 1 calc R U . . .
N21 N 0.5952(5) 1.1278(4) 0.5682(5) 0.059(2) Uani 0.5 1 d . . P A -1
H21 H 0.6521 1.1271 0.5680 0.071 Uiso 0.5 1 calc R U P A -1
N41 N 1.3300(3) 1.0539(3) 0.7010(3) 0.0804(15) Uani 1 1 d . . . . .
O1 O 1.02718(17) 0.96178(15) 0.64968(16) 0.0404(7) Uani 1 1 d . . . . .
O2 O 0.88355(17) 0.96327(14) 0.65241(17) 0.0412(7) Uani 1 1 d . . . . .
O3 O 0.7290(3) 0.7470(3) 0.7264(4) 0.147(2) Uani 1 1 d . U . . .
O11 O 0.95937(17) 0.62947(16) 0.85842(17) 0.0436(7) Uani 1 1 d . . . . .
O12 O 1.10329(16) 0.63753(15) 0.85696(17) 0.0429(7) Uani 1 1 d . . . . .
O21 O 0.72708(17) 0.93789(17) 0.5121(2) 0.0512(8) Uani 1 1 d . . . . .
O22 O 0.73328(16) 1.05633(15) 0.54670(19) 0.0469(8) Uani 1 1 d . . . . .
O23 O 0.4967(6) 1.2066(5) 0.6009(6) 0.117(3) Uani 0.5 1 d . . P . .
O31 O 1.11153(18) 1.11531(16) 0.50349(19) 0.0405(7) Uani 1 1 d D . . . .
O41 O 1.19009(19) 1.0240(2) 0.63995(18) 0.0575(9) Uani 1 1 d . . . . .
O51 O 0.93030(15) 1.04500(13) 0.50296(16) 0.0305(6) Uani 1 1 d . . . . .
Zn1 Zn 1.06087(2) 1.04038(2) 0.57324(3) 0.03067(14) Uani 1 1 d . . . . .
Zn2 Zn 0.86111(2) 1.04729(2) 0.58156(3) 0.03138(14) Uani 1 1 d . . . . .
H31O H 1.1610(16) 1.104(2) 0.500(2) 0.047 Uiso 1 1 d D U . . .
H32O H 1.110(3) 1.155(2) 0.522(3) 0.047 Uiso 1 1 d . U . . .
H51O H 0.922(3) 1.085(2) 0.483(2) 0.047 Uiso 1 1 d . U . . .

loop_
_atom_site_aniso_label
_atom_site_aniso_U_11
_atom_site_aniso_U_22
_atom_site_aniso_U_33
_atom_site_aniso_U_23
_atom_site_aniso_U_13
_atom_site_aniso_U_12
C1 0.029(2) 0.035(2) 0.038(2) 0.0002(18) 0.0059(17) -0.0028(16)
C2 0.030(2) 0.041(2) 0.047(3) 0.012(2) 0.0114(18) 0.0123(18)
C3 0.031(2) 0.051(3) 0.057(3) 0.012(2) 0.009(2) 0.0040(19)
C4 0.030(2) 0.048(3) 0.067(3) 0.018(2) 0.005(2) 0.0076(19)
C5 0.035(2) 0.032(2) 0.053(3) 0.013(2) 0.0064(19) 0.0069(17)
C6 0.038(2) 0.037(2) 0.064(3) 0.016(2) 0.015(2) 0.0049(18)
C7 0.031(2) 0.042(3) 0.055(3) 0.011(2) 0.0081(19) 0.0087(18)
C8 0.041(3) 0.077(4) 0.190(8) 0.064(5) 0.006(4) -0.006(3)
C9 0.041(3) 0.109(5) 0.153(5) 0.052(4) 0.011(3) 0.003(3)
C10 0.077(5) 0.180(7) 0.227(8) 0.088(6) 0.025(5) -0.015(5)
C11 0.032(2) 0.034(2) 0.048(3) 0.0070(19) 0.0086(18) 0.0072(17)
C20 0.0219(19) 0.044(3) 0.055(3) -0.003(2) 0.0084(18) -0.0009(18)
C21 0.025(5) 0.026(6) 0.022(7) 0.018(5) 0.008(5) 0.006(4)
C22 0.022(4) 0.034(6) 0.032(5) 0.007(5) -0.005(4) -0.005(5)
C23 0.034(5) 0.036(7) 0.036(7) 0.018(5) 0.002(5) 0.005(5)
C24 0.021(5) 0.035(7) 0.026(7) 0.017(5) 0.002(5) -0.008(4)
C25 0.016(5) 0.028(5) 0.058(9) 0.019(6) 0.008(6) -0.004(4)
C26 0.020(4) 0.028(5) 0.042(7) 0.011(5) 0.001(5) 0.001(4)
C27 0.042(6) 0.083(9) 0.115(10) -0.045(7) 0.037(6) -0.016(5)
C28 0.042(5) 0.046(6) 0.135(10) -0.047(6) 0.036(6) -0.010(4)
C29 0.188(11) 0.121(10) 0.168(10) -0.029(8) 0.023(8) 0.006(8)
C41 0.064(4) 0.089(5) 0.096(5) 0.001(4) 0.011(3) 0.020(3)
C42 0.094(6) 0.106(6) 0.177(9) 0.039(6) -0.015(5) -0.025(5)
C43 0.078(5) 0.146(8) 0.206(9) -0.041(7) 0.008(6) -0.004(5)
N1 0.036(2) 0.074(3) 0.119(4) 0.030(3) 0.011(2) 0.001(2)
N21 0.027(4) 0.059(5) 0.087(6) -0.015(5) 0.007(4) -0.002(4)
N41 0.043(3) 0.098(4) 0.094(4) -0.003(3) 0.004(2) -0.004(3)
O1 0.0290(14) 0.0431(17) 0.0478(17) 0.0109(14) 0.0058(12) 0.0013(12)
O2 0.0287(14) 0.0351(16) 0.0615(19) 0.0073(14) 0.0135(13) 0.0038(12)
O3 0.052(2) 0.114(4) 0.263(7) 0.093(4) 0.012(3) -0.007(3)
O11 0.0292(14) 0.0437(18) 0.0569(18) 0.0174(15) 0.0073(13) 0.0049(12)
O12 0.0282(14) 0.0380(16) 0.0616(19) 0.0158(14) 0.0083(13) 0.0062(12)
O21 0.0204(14) 0.0456(19) 0.090(2) -0.0067(17) 0.0165(15) 0.0006(12)
O22 0.0171(13) 0.0415(18) 0.079(2) 0.0019(16) 0.0046(13) -0.0019(11)
O23 0.089(6) 0.093(7) 0.189(10) -0.047(7) 0.075(7) 0.010(5)
O31 0.0263(14) 0.0271(16) 0.070(2) 0.0017(15) 0.0154(14) -0.0008(12)
O41 0.0270(15) 0.087(3) 0.053(2) -0.0064(18) -0.0011(14) -0.0176(16)
O51 0.0190(12) 0.0192(13) 0.0504(17) 0.0077(12) 0.0019(11) 0.0021(10)
Zn1 0.0153(2) 0.0293(3) 0.0459(3) -0.0016(2) 0.00389(17) -0.00266(17)
Zn2 0.0158(2) 0.0263(2) 0.0506(3) -0.0004(2) 0.00443(18) -0.00037(16)

loop_
_atom_type_symbol
_atom_type_description
_atom_type_scat_dispersion_real
_atom_type_scat_dispersion_imag
_atom_type_scat_source
C C 0.0033 0.0016 'International Tables Vol C Tables 4.2.6.8 and 6.1.1.4'
H H 0.0000 0.0000 'International Tables Vol C Tables 4.2.6.8 and 6.1.1.4'
N N 0.0061 0.0033 'International Tables Vol C Tables 4.2.6.8 and 6.1.1.4'
O O 0.0106 0.0060 'International Tables Vol C Tables 4.2.6.8 and 6.1.1.4'
Zn Zn 0.2839 1.4301 'International Tables Vol C Tables 4.2.6.8 and 6.1.1.4'

loop_
_geom_angle_atom_site_label_1
_geom_angle_atom_site_label_2
_geom_angle_atom_site_label_3
_geom_angle
_geom_angle_site_symmetry_1
_geom_angle_site_symmetry_3
O1 C1 O2 124.4(4) . .
O1 C1 C2 118.5(3) . .
O2 C1 C2 117.1(3) . .
C3 C2 C7 119.5(4) . .
C3 C2 C1 116.2(4) . .
C7 C2 C1 124.3(3) . .
C4 C3 C2 120.4(4) . .
C4 C3 H3 119.8 . .
C2 C3 H3 119.8 . .
C3 C4 C5 120.2(4) . .
C3 C4 H4 119.9 . .
C5 C4 H4 119.9 . .
C4 C5 C6 119.9(4) . .
C4 C5 C11 121.7(3) . .
C6 C5 C11 118.4(4) . .
C7 C6 C5 121.1(4) . .
C7 C6 H6 119.5 . .
C5 C6 H6 119.5 . .
C6 C7 C2 118.8(4) . .
C6 C7 N1 120.2(4) . .
C2 C7 N1 121.0(4) . .
O3 C8 N1 123.4(5) . .
O3 C8 C9 120.2(5) . .
N1 C8 C9 116.4(5) . .
C8 C9 C10 115.4(6) . .
C8 C9 H9A 108.4 . .
C10 C9 H9A 108.4 . .
C8 C9 H9B 108.4 . .
C10 C9 H9B 108.4 . .
H9A C9 H9B 107.5 . .
C9 C10 H10A 109.5 . .
C9 C10 H10B 109.5 . .
H10A C10 H10B 109.5 . .
C9 C10 H10C 109.5 . .
H10A C10 H10C 109.5 . .
H10B C10 H10C 109.5 . .
O11 C11 O12 126.3(4) . .
O11 C11 C5 118.1(3) . .
O12 C11 C5 115.6(4) . .
O21 C20 O22 124.5(4) . .
O21 C20 C21 118.3(7) . .
O22 C20 C21 116.8(7) . .
C22 C21 C26 120.0 . .
C22 C21 C20 121.9(7) . .
C26 C21 C20 118.0(7) . .
C21 C22 C23 120.0 . .
C21 C22 N21 123.0(8) . .
C23 C22 N21 116.8(8) . .
C24 C23 C22 120.0 . .
C24 C23 H23 120.0 . .
C22 C23 H23 120.0 . .
C23 C24 C25 120.0 . .
C23 C24 C20 115.3(7) . 3_676
C25 C24 C20 123.7(7) . 3_676
C26 C25 C24 120.0 . .
C26 C25 H25 120.0 . .
C24 C25 H25 120.0 . .
C25 C26 C21 120.0 . .
C25 C26 H26 120.0 . .
C21 C26 H26 120.0 . .
O23 C27 N21 123.3(10) . .
O23 C27 C28 123.7(11) . .
N21 C27 C28 112.3(8) . .
C29 C28 C27 109.5(11) . .
C29 C28 H28A 109.8 . .
C27 C28 H28A 109.8 . .
C29 C28 H28B 109.8 . .
C27 C28 H28B 109.8 . .
H28A C28 H28B 108.2 . .
C28 C29 H29A 109.5 . .
C28 C29 H29B 109.5 . .
H29A C29 H29B 109.5 . .
C28 C29 H29C 109.5 . .
H29A C29 H29C 109.5 . .
H29B C29 H29C 109.5 . .
O41 C41 N41 126.2(6) . .
O41 C41 H41 116.9 . .
N41 C41 H41 116.9 . .
N41 C42 H42A 109.5 . .
N41 C42 H42B 109.5 . .
H42A C42 H42B 109.5 . .
N41 C42 H42C 109.5 . .
H42A C42 H42C 109.5 . .
H42B C42 H42C 109.5 . .
N41 C43 H43A 109.5 . .
N41 C43 H43B 109.5 . .
H43A C43 H43B 109.5 . .
N41 C43 H43C 109.5 . .
H43A C43 H43C 109.5 . .
H43B C43 H43C 109.5 . .
C8 N1 C7 131.7(5) . .
C8 N1 H1 114.2 . .
C7 N1 H1 114.2 . .
C27 N21 C22 134.0(10) . .
C27 N21 H21 113.0 . .
C22 N21 H21 113.0 . .
C41 N41 C43 121.6(6) . .
C41 N41 C42 119.8(6) . .
C43 N41 C42 118.6(6) . .
C1 O1 Zn1 141.1(3) . .
C1 O2 Zn2 118.5(3) . .
C11 O11 Zn1 136.7(3) . 2_746
C11 O12 Zn2 122.0(3) . 2_746
C20 O22 Zn2 115.6(3) . .
Zn1 O31 H31O 111(3) . .
Zn1 O31 H32O 107(3) . .
H31O O31 H32O 113(4) . .
C41 O41 Zn1 128.5(4) . .
Zn2 O51 Zn1 127.40(13) . 3_776
Zn2 O51 Zn1 101.19(12) . .
Zn1 O51 Zn1 98.80(10) 3_776 .
Zn2 O51 H51O 103(3) . .
Zn1 O51 H51O 115(3) 3_776 .
Zn1 O51 H51O 109(3) . .
O51 Zn1 O11 174.23(10) 3_776 2_756
O51 Zn1 O41 93.49(12) 3_776 .
O11 Zn1 O41 92.11(12) 2_756 .
O51 Zn1 O31 91.02(12) 3_776 .
O11 Zn1 O31 87.69(12) 2_756 .
O41 Zn1 O31 89.03(12) . .
O51 Zn1 O1 88.22(11) 3_776 .
O11 Zn1 O1 93.78(12) 2_756 .
O41 Zn1 O1 83.70(12) . .
O31 Zn1 O1 172.62(10) . .
O51 Zn1 O51 81.20(10) 3_776 .
O11 Zn1 O51 93.28(10) 2_756 .
O41 Zn1 O51 173.99(12) . .
O31 Zn1 O51 93.85(10) . .
O1 Zn1 O51 93.28(10) . .
O51 Zn1 Zn2 105.75(7) 3_776 .
O11 Zn1 Zn2 70.22(7) 2_756 .
O41 Zn1 Zn2 143.69(9) . .
O31 Zn1 Zn2 120.37(8) . .
O1 Zn1 Zn2 66.83(7) . .
O51 Zn1 Zn2 37.26(8) . .
O51 Zn2 O22 117.85(12) . .
O51 Zn2 O2 113.16(11) . .
O22 Zn2 O2 106.76(12) . .
O51 Zn2 O12 106.21(11) . 2_756
O22 Zn2 O12 103.92(12) . 2_756
O2 Zn2 O12 108.21(12) . 2_756
O51 Zn2 Zn1 41.55(7) . .
O22 Zn2 Zn1 159.29(10) . .
O2 Zn2 Zn1 87.97(8) . .
O12 Zn2 Zn1 84.45(8) 2_756 .

loop_
_geom_bond_atom_site_label_1
_geom_bond_atom_site_label_2
_geom_bond_distance
_geom_bond_site_symmetry_2
C1 O1 1.235(5) .
C1 O2 1.287(4) .
C1 C2 1.501(5) .
C2 C3 1.403(5) .
C2 C7 1.419(6) .
C3 C4 1.373(6) .
C3 H3 0.9500 .
C4 C5 1.378(6) .
C4 H4 0.9500 .
C5 C6 1.404(5) .
C5 C11 1.508(5) .
C6 C7 1.369(6) .
C6 H6 0.9500 .
C7 N1 1.432(5) .
C8 O3 1.232(7) .
C8 N1 1.337(6) .
C8 C9 1.469(7) .
C9 C10 1.513(9) .
C9 H9A 0.9900 .
C9 H9B 0.9900 .
C10 H10A 0.9800 .
C10 H10B 0.9800 .
C10 H10C 0.9800 .
C11 O11 1.244(5) .
C11 O12 1.261(4) .
C20 O21 1.227(5) .
C20 O22 1.288(5) .
C20 C21 1.513(19) .
C21 C22 1.3900 .
C21 C26 1.3900 .
C22 C23 1.3900 .
C22 N21 1.502(18) .
C23 C24 1.3900 .
C23 H23 0.9500 .
C24 C25 1.3900 .
C24 C20 1.514(19) 3_676
C25 C26 1.3900 .
C25 H25 0.9500 .
C26 H26 0.9500 .
C27 O23 1.143(11) .
C27 N21 1.413(13) .
C27 C28 1.525(13) .
C28 C29 1.429(19) .
C28 H28A 0.9900 .
C28 H28B 0.9900 .
C29 H29A 0.9800 .
C29 H29B 0.9800 .
C29 H29C 0.9800 .
C41 O41 1.152(7) .
C41 N41 1.369(7) .
C41 H41 0.9500 .
C42 N41 1.424(8) .
C42 H42A 0.9800 .
C42 H42B 0.9800 .
C42 H42C 0.9800 .
C43 N41 1.410(8) .
C43 H43A 0.9800 .
C43 H43B 0.9800 .
C43 H43C 0.9800 .
N1 H1 0.8800 .
N21 H21 0.8800 .
O1 Zn1 2.101(3) .
O2 Zn2 1.946(3) .
O11 Zn1 2.077(3) 2_746
O12 Zn2 1.967(3) 2_746
O22 Zn2 1.937(2) .
O31 Zn1 2.096(3) .
O31 H31O 0.810(19) .
O31 H32O 0.79(4) .
O41 Zn1 2.093(3) .
O51 Zn2 1.929(3) .
O51 Zn1 2.070(3) 3_776
O51 Zn1 2.113(2) .
O51 H51O 0.80(4) .
Zn1 O51 2.070(3) 3_776
Zn1 O11 2.077(3) 2_756
Zn1 Zn2 3.1250(6) .
Zn2 O12 1.967(3) 2_756

loop_
_geom_hbond_atom_site_label_D
_geom_hbond_atom_site_label_H
_geom_hbond_atom_site_label_A
_geom_hbond_distance_DH
_geom_hbond_distance_HA
_geom_hbond_distance_DA
_geom_hbond_angle_DHA
_geom_hbond_site_symmetry_A
N1 H1 O2 0.88 1.96 2.667(5) 136.1 .
N21 H21 O22 0.88 1.89 2.595(8) 136.0 .
O31 H31O O21 0.810(19) 1.94(2) 2.744(4) 172(4) 3_776

loop_
_platon_squeeze_void_nr
_platon_squeeze_void_average_x
_platon_squeeze_void_average_y
_platon_squeeze_void_average_z
_platon_squeeze_void_volume
_platon_squeeze_void_count_electrons
_platon_squeeze_void_content
1 -0.004 0.000 0.000 1313 386 '9 dioxane molecules '
2 0.010 0.500 0.500 1313 386 '9 dioxane molecules '
